data_7016399
loop_
_publ_author_name
'Xu, Gang'
'Luo, Qunli'
'Eibauer, Stefan'
'Rausch, Andreas F.'
'Stempfhuber, Sabine'
'Zabel, Manfred'
'Yersin, Hartmut'
'Reiser, Oliver'

_publ_section_title
;
 Palladium(ii)- and platinum(ii)phenyl-2,6-bis(oxazole) pincer
 complexes: Syntheses, crystal structures, and photophysical
 properties.
;
_journal_issue 35
_journal_name_full 'Dalton transactions (Cambridge, England : 2003)'
_journal_page_first 8800
_journal_page_last 8806
_journal_paper_doi 10.1039/c1dt10369e
_journal_volume 40
_journal_year 2011
_chemical_compound_source 'see text'
_chemical_formula_moiety 'C16 H15 Br N2 O4 Pd'
_chemical_formula_structural 'C16 H15 Br N2 O4 Pd'
_chemical_formula_sum 'C16 H15 Br N2 O4 Pd'
_chemical_formula_weight 485.62
_chemical_name_systematic ' ?'
_space_group_IT_number 14
_symmetry_cell_setting monoclinic
_symmetry_Int_Tables_number 14
_symmetry_space_group_name_Hall '-P 2ybc'
_symmetry_space_group_name_H-M 'P 1 21/c 1'
_atom_sites_solution_hydrogens geom
_atom_sites_solution_primary direct
_atom_sites_solution_secondary difmap
_cell_angle_alpha 90
_cell_angle_beta 90.828(12)
_cell_angle_gamma 90
_cell_formula_units_Z 4
_cell_length_a 7.5601(8)
_cell_length_b 9.3101(6)
_cell_length_c 24.686(3)
_cell_measurement_reflns_used 8000
_cell_measurement_temperature 173
_cell_measurement_theta_max 25.87
_cell_measurement_theta_min 3.18
_cell_volume 1737.3(3)
_computing_cell_refinement 'STOE (1998)'
_computing_data_collection 'STOE (1998)'
_computing_data_reduction 'STOE (1998)'
_computing_molecular_graphics 'PLATON (Spek, 1990)'
_computing_publication_material 'PLATON (Spek, 1990)'
_computing_structure_refinement 'SHELXL-97 (Sheldrick, 1997)'
_computing_structure_solution 'SIR-97 (Altomare, 1993)'
_diffrn_ambient_temperature 173(1)
_diffrn_measured_fraction_theta_full 0.995
_diffrn_measured_fraction_theta_max 0.995
_diffrn_measurement_device_type 'STOE-IPDS diffractometer'
_diffrn_measurement_method rotation
_diffrn_radiation_monochromator graphite
_diffrn_radiation_source 'fine-focus sealed tube'
_diffrn_radiation_type 'Mo K\a'
_diffrn_radiation_wavelength 0.71073
_diffrn_reflns_av_R_equivalents 0.0360
_diffrn_reflns_av_sigmaI/netI 0.0211
_diffrn_reflns_limit_h_max 9
_diffrn_reflns_limit_h_min -9
_diffrn_reflns_limit_k_max 11
_diffrn_reflns_limit_k_min -11
_diffrn_reflns_limit_l_max 30
_diffrn_reflns_limit_l_min -30
_diffrn_reflns_number 19590
_diffrn_reflns_reduction_process ' ?'
_diffrn_reflns_theta_full 25.87
_diffrn_reflns_theta_max 25.87
_diffrn_reflns_theta_min 3.18
_diffrn_standards_decay_% 0
_diffrn_standards_interval_count 0
_diffrn_standards_interval_time 0
_diffrn_standards_number 0
_exptl_absorpt_coefficient_mu 3.390
_exptl_absorpt_correction_T_max 0.7642
_exptl_absorpt_correction_T_min 0.4459
_exptl_absorpt_correction_type analytical
_exptl_absorpt_process_details 'analytical from crystal shape (X-SHAPE, X-RED. STOE, 1996)'
_exptl_crystal_colour 'light yellow'
_exptl_crystal_density_diffrn 1.857
_exptl_crystal_density_method 'Not Measured'
_exptl_crystal_description prism
_exptl_crystal_F_000 952
_exptl_crystal_size_max 0.32
_exptl_crystal_size_mid 0.20
_exptl_crystal_size_min 0.08
_refine_diff_density_max 0.680
_refine_diff_density_min -0.290
_refine_diff_density_rms 0.089
_refine_ls_extinction_method none
_refine_ls_goodness_of_fit_ref 0.969
_refine_ls_hydrogen_treatment constr
_refine_ls_matrix_type full
_refine_ls_number_parameters 217
_refine_ls_number_reflns 3360
_refine_ls_number_restraints 0
_refine_ls_restrained_S_all 0.969
_refine_ls_R_factor_all 0.0272
_refine_ls_R_factor_gt 0.0226
_refine_ls_shift/su_max 0.002
_refine_ls_shift/su_mean 0.000
_refine_ls_structure_factor_coef Fsqd
_refine_ls_weighting_details 'calc w=1/[\s^2^(Fo^2^)+(0.0422P)^2^] where P=(Fo^2^+2Fc^2^)/3'
_refine_ls_weighting_scheme calc
_refine_ls_wR_factor_gt 0.0560
_refine_ls_wR_factor_ref 0.0571
_reflns_number_gt 2905
_reflns_number_total 3360
_reflns_threshold_expression I>2\s(I)
_cod_data_source_file c1dt10369e.txt
_cod_data_source_block e027
_cod_depositor_comments
;
The following automatic conversions were performed:

'_symmetry_cell_setting' value 'Monoclinic' changed to 'monoclinic'
according to /home/saulius/struct/CIF-dictionaries/cif_core.dic
dictionary named 'cif_core.dic' version 2.4.1 from 2010-06-29.

Automatic conversion script
Id: cif_fix_values 1715 2011-07-08 13:25:40Z adriana 
;
_cod_original_cell_volume 1737.4(3)
_cod_original_sg_symbol_H-M 'P 21/c'
_cod_database_code 7016399

loop_
_symmetry_equiv_pos_as_xyz
x,y,z
-x,1/2+y,1/2-z
-x,-y,-z
x,1/2-y,1/2+z

loop_
_atom_site_aniso_label
_atom_site_aniso_U_11
_atom_site_aniso_U_22
_atom_site_aniso_U_33
_atom_site_aniso_U_23
_atom_site_aniso_U_13
_atom_site_aniso_U_12
Pd1 0.0227(1) 0.0175(1) 0.0173(1) -0.0003(1) -0.0016(1) -0.0012(1)
Br1 0.0642(2) 0.0370(2) 0.0242(2) 0.0012(1) -0.0171(1) -0.0061(1)
O1 0.0285(8) 0.0202(8) 0.0244(8) 0.0025(7) -0.0006(6) -0.0018(6)
O2 0.0339(9) 0.0206(8) 0.0320(9) 0.0033(7) -0.0032(7) -0.0041(7)
O3 0.0241(8) 0.0216(8) 0.0233(8) 0.0008(7) -0.0020(6) -0.0029(6)
O4 0.0306(8) 0.0217(8) 0.0281(8) 0.0031(7) -0.0016(6) -0.0051(7)
N1 0.0241(9) 0.0189(10) 0.0211(9) 0.0002(8) 0.0015(7) -0.0003(7)
N2 0.0235(9) 0.0202(10) 0.0224(9) 0.0002(8) -0.0007(7) -0.0015(8)
C1 0.0247(10) 0.0193(11) 0.0252(11) -0.0033(9) -0.0001(9) -0.0003(9)
C2 0.0235(10) 0.0205(11) 0.0260(11) -0.0018(10) 0.0006(8) 0.0000(9)
C3 0.0227(10) 0.0198(11) 0.0240(11) 0.0013(9) 0.0019(8) -0.0009(9)
C4 0.0221(10) 0.0228(11) 0.0220(11) 0.0003(9) 0.0009(8) 0.0012(9)
C5 0.0209(10) 0.0233(11) 0.0179(10) -0.0010(9) -0.0007(8) 0.0017(8)
C6 0.0211(10) 0.0218(11) 0.0212(11) -0.0016(9) 0.0016(8) 0.0001(8)
C7 0.0245(11) 0.0247(12) 0.0232(11) -0.0047(9) -0.0016(9) -0.0024(9)
C8 0.0274(11) 0.0321(13) 0.0195(11) -0.0020(10) -0.0026(9) 0.0014(9)
C9 0.0273(11) 0.0247(12) 0.0213(11) 0.0041(9) 0.0020(9) 0.0012(9)
C10 0.0194(10) 0.0188(11) 0.0230(11) -0.0012(9) 0.0003(8) -0.0004(8)
C11 0.0217(10) 0.0227(12) 0.0242(11) 0.0034(9) 0.0016(8) 0.0000(9)
C12 0.0260(11) 0.0221(11) 0.0227(11) 0.0016(9) 0.0012(9) -0.0005(9)
C13 0.0257(11) 0.0238(12) 0.0372(13) -0.0004(11) -0.0014(10) -0.0037(9)
C14 0.0287(12) 0.0242(13) 0.0554(17) 0.0005(12) 0.0029(11) -0.0024(10)
C15 0.0439(14) 0.0315(14) 0.0277(13) 0.0047(11) 0.0020(11) -0.0049(11)
C16 0.0442(15) 0.0313(14) 0.0394(15) 0.0109(12) 0.0084(12) -0.0035(11)

loop_
_atom_site_label
_atom_site_type_symbol
_atom_site_thermal_displace_type
_atom_site_fract_x
_atom_site_fract_y
_atom_site_fract_z
_atom_site_occupancy
_atom_site_U_iso_or_equiv
_atom_site_calc_flag
_atom_site_refinement_flags
Pd1 Pd Uani 0.84700(2) 0.88931(2) 0.63640(1) 1.000 0.0192(1) . .
Br1 Br Uani 0.94583(4) 0.90258(3) 0.73389(1) 1.000 0.0420(1) . .
O1 O Uani 0.9117(2) 1.24553(17) 0.54083(6) 1.000 0.0244(5) . .
O2 O Uani 1.0448(2) 1.44383(18) 0.57572(7) 1.000 0.0289(5) . .
O3 O Uani 0.61774(19) 0.51294(17) 0.58508(6) 1.000 0.0230(5) . .
O4 O Uani 0.5823(2) 0.32940(18) 0.64407(6) 1.000 0.0268(5) . .
N1 N Uani 0.9141(2) 1.09112(19) 0.60945(7) 1.000 0.0214(5) . .
N2 N Uani 0.7485(2) 0.6830(2) 0.63412(7) 1.000 0.0220(5) . .
C1 C Uani 0.9941(3) 1.2180(2) 0.62779(9) 1.000 0.0231(6) . .
C2 C Uani 0.9913(3) 1.3102(2) 0.58531(9) 1.000 0.0233(6) . .
C3 C Uani 0.8682(3) 1.1123(2) 0.55843(9) 1.000 0.0222(6) . .
C4 C Uani 0.7836(3) 0.9980(2) 0.52737(9) 1.000 0.0223(6) . .
C5 C Uani 0.7645(3) 0.8785(2) 0.56092(9) 1.000 0.0207(6) . .
C6 C Uani 0.6865(3) 0.7511(2) 0.54204(9) 1.000 0.0214(6) . .
C7 C Uani 0.6240(3) 0.7440(3) 0.48837(9) 1.000 0.0242(7) . .
C8 C Uani 0.6437(3) 0.8637(3) 0.45505(9) 1.000 0.0264(7) . .
C9 C Uani 0.7232(3) 0.9905(3) 0.47344(9) 1.000 0.0244(7) . .
C10 C Uani 0.6841(3) 0.6478(2) 0.58607(9) 1.000 0.0204(6) . .
C11 C Uani 0.6443(3) 0.4618(2) 0.63732(9) 1.000 0.0229(6) . .
C12 C Uani 0.7251(3) 0.5642(3) 0.66802(9) 1.000 0.0236(6) . .
C13 C Uani 1.1593(3) 1.5027(3) 0.61837(10) 1.000 0.0289(7) . .
C14 C Uani 1.2195(3) 1.6484(3) 0.59920(12) 1.000 0.0361(8) . .
C15 C Uani 0.5940(4) 0.2776(3) 0.70009(10) 1.000 0.0344(8) . .
C16 C Uani 0.5070(4) 0.1329(3) 0.70192(12) 1.000 0.0382(8) . .
H1 H Uiso 1.04110 1.23590 0.66300 1.000 0.0280 calc R
H7 H Uiso 0.56920 0.65910 0.47490 1.000 0.0290 calc R
H8 H Uiso 0.60160 0.85890 0.41860 1.000 0.0320 calc R
H9 H Uiso 0.73620 1.07020 0.44980 1.000 0.0290 calc R
H12 H Uiso 0.75910 0.55670 0.70510 1.000 0.0280 calc R
H13A H Uiso 1.26240 1.43910 0.62480 1.000 0.0350 calc R
H13B H Uiso 1.09350 1.51190 0.65260 1.000 0.0350 calc R
H14A H Uiso 1.28250 1.63790 0.56500 1.000 0.0540 calc R
H14B H Uiso 1.29870 1.69110 0.62650 1.000 0.0540 calc R
H14C H Uiso 1.11630 1.71070 0.59360 1.000 0.0540 calc R
H15A H Uiso 0.53330 0.34510 0.72460 1.000 0.0410 calc R
H15B H Uiso 0.71940 0.26990 0.71190 1.000 0.0410 calc R
H16A H Uiso 0.38150 0.14260 0.69220 1.000 0.0570 calc R
H16B H Uiso 0.51860 0.09320 0.73860 1.000 0.0570 calc R
H16C H Uiso 0.56430 0.06830 0.67620 1.000 0.0570 calc R

loop_
_atom_type_symbol
_atom_type_description
_atom_type_scat_dispersion_real
_atom_type_scat_dispersion_imag
_atom_type_scat_source
Pd Pd -0.9988 1.0072 'International Tables Vol C Tables 4.2.6.8 and 6.1.1.4'
O O 0.0106 0.0060 'International Tables Vol C Tables 4.2.6.8 and 6.1.1.4'
N N 0.0061 0.0033 'International Tables Vol C Tables 4.2.6.8 and 6.1.1.4'
Br Br -0.2901 2.4595 'International Tables Vol C Tables 4.2.6.8 and 6.1.1.4'
H H 0.0000 0.0000 'International Tables Vol C Tables 4.2.6.8 and 6.1.1.4'
C C 0.0033 0.0016 'International Tables Vol C Tables 4.2.6.8 and 6.1.1.4'

loop_
_exptl_crystal_face_index_h_
_exptl_crystal_face_index_k
_exptl_crystal_face_index_l
_exptl_crystal_face_perp_dist
-1 0 2 0.0280
2 1 -1 0.1114
0 -1 3 0.1823
1 0 -2 0.0580
-2 0 -1 0.0315
-2 1 2 0.1452
-2 -1 -2 0.0679
1 1 9 0.1192
1 -1 -2 0.1332

loop_
_geom_angle_atom_site_label_1
_geom_angle_atom_site_label_2
_geom_angle_atom_site_label_3
_geom_angle
_geom_angle_publ_flag
Br1 Pd1 N1 101.15(5) yes
Br1 Pd1 N2 100.04(5) yes
Br1 Pd1 C5 178.73(7) yes
N1 Pd1 N2 158.81(7) yes
N1 Pd1 C5 79.40(7) yes
N2 Pd1 C5 79.41(7) yes
C2 O1 C3 104.40(16) yes
C2 O2 C13 113.66(19) yes
C10 O3 C11 104.68(16) yes
C11 O4 C15 113.98(18) yes
Pd1 N1 C1 140.63(14) yes
Pd1 N1 C3 112.52(13) yes
C1 N1 C3 106.85(17) yes
Pd1 N2 C10 112.66(14) yes
Pd1 N2 C12 140.26(15) yes
C10 N2 C12 107.07(18) yes
N1 C1 C2 106.41(19) yes
O1 C2 O2 113.32(18) yes
O1 C2 C1 109.91(17) yes
O2 C2 C1 136.8(2) yes
O1 C3 N1 112.44(18) yes
O1 C3 C4 127.38(19) yes
N1 C3 C4 120.17(18) yes
C3 C4 C5 108.60(19) no
C3 C4 C9 132.2(2) no
C5 C4 C9 119.2(2) no
Pd1 C5 C4 119.29(15) yes
Pd1 C5 C6 119.11(15) yes
C4 C5 C6 121.6(2) no
C5 C6 C7 119.3(2) no
C5 C6 C10 108.75(19) no
C7 C6 C10 132.0(2) no
C6 C7 C8 118.9(2) no
C7 C8 C9 122.2(2) no
C4 C9 C8 118.9(2) no
O3 C10 N2 112.31(18) yes
O3 C10 C6 127.61(19) yes
N2 C10 C6 120.07(18) yes
O3 C11 O4 112.84(18) yes
O3 C11 C12 109.63(18) yes
O4 C11 C12 137.5(2) yes
N2 C12 C11 106.31(19) yes
O2 C13 C14 106.8(2) yes
O4 C15 C16 107.7(2) yes
N1 C1 H1 126.79 no
C2 C1 H1 126.80 no
C6 C7 H7 120.61 no
C8 C7 H7 120.54 no
C7 C8 H8 118.91 no
C9 C8 H8 118.91 no
C4 C9 H9 120.59 no
C8 C9 H9 120.54 no
N2 C12 H12 126.84 no
C11 C12 H12 126.85 no
O2 C13 H13A 110.39 no
O2 C13 H13B 110.35 no
C14 C13 H13A 110.34 no
C14 C13 H13B 110.32 no
H13A C13 H13B 108.60 no
C13 C14 H14A 109.45 no
C13 C14 H14B 109.47 no
C13 C14 H14C 109.45 no
H14A C14 H14B 109.47 no
H14A C14 H14C 109.46 no
H14B C14 H14C 109.53 no
O4 C15 H15A 110.22 no
O4 C15 H15B 110.24 no
C16 C15 H15A 110.15 no
C16 C15 H15B 110.14 no
H15A C15 H15B 108.44 no
C15 C16 H16A 109.48 no
C15 C16 H16B 109.44 no
C15 C16 H16C 109.48 no
H16A C16 H16B 109.53 no
H16A C16 H16C 109.48 no
H16B C16 H16C 109.41 no

loop_
_geom_bond_atom_site_label_1
_geom_bond_atom_site_label_2
_geom_bond_distance
_geom_bond_publ_flag
Pd1 Br1 2.5125(4) yes
Pd1 N1 2.0591(18) yes
Pd1 N2 2.0605(18) yes
Pd1 C5 1.959(2) yes
O1 C2 1.383(3) yes
O1 C3 1.356(2) yes
O2 C2 1.331(3) yes
O2 C13 1.460(3) yes
O3 C10 1.352(2) yes
O3 C11 1.387(3) yes
O4 C11 1.330(3) yes
O4 C15 1.466(3) yes
N1 C1 1.399(3) yes
N1 C3 1.316(3) yes
N2 C10 1.317(3) yes
N2 C12 1.400(3) yes
C1 C2 1.355(3) no
C3 C4 1.454(3) no
C4 C5 1.396(3) no
C4 C9 1.403(3) no
C5 C6 1.401(3) no
C6 C7 1.402(3) no
C6 C10 1.452(3) no
C7 C8 1.394(4) no
C8 C9 1.398(4) no
C11 C12 1.358(3) no
C13 C14 1.509(4) no
C15 C16 1.500(4) no
C1 H1 0.9490 no
C7 H7 0.9503 no
C8 H8 0.9511 no
C9 H9 0.9500 no
C12 H12 0.9497 no
C13 H13A 0.9898 no
C13 H13B 0.9904 no
C14 H14A 0.9802 no
C14 H14B 0.9793 no
C14 H14C 0.9804 no
C15 H15A 0.9898 no
C15 H15B 0.9904 no
C16 H16A 0.9795 no
C16 H16B 0.9808 no
C16 H16C 0.9800 no

loop_
_geom_contact_atom_site_label_1
_geom_contact_atom_site_label_2
_geom_contact_distance
_geom_contact_site_symmetry_2
_geom_contact_publ_flag
Pd1 C14 3.726(3) 1_545 no
Pd1 C16 3.806(3) 1_565 no
Pd1 H14C 2.8441 1_545 no
Pd1 H16C 2.8932 1_565 no
Br1 N1 3.5431(18) . no
Br1 N2 3.5163(18) . no
Br1 H1 2.9816 2_746 no
Br1 H12 3.0342 2_756 no
Br1 H13B 3.0001 2_746 no
Br1 H15B 3.1023 2_756 no
O1 N1 2.222(2) . no
O2 C10 3.336(3) 1_565 no
O2 C11 3.412(3) 1_565 no
O3 C2 3.397(3) 1_545 no
O3 C14 3.287(3) 1_445 no
O4 C1 3.311(3) 1_545 no
O3 H14A 2.8260 1_445 no
O3 H7 2.5874 3_666 no
O4 H13A 2.6618 1_445 no
O4 H8 2.7088 3_666 no
N1 Br1 3.5431(18) . no
N1 O1 2.222(2) . no
N1 C4 2.403(3) . no
N1 C5 2.568(3) . no
N2 Br1 3.5163(18) . no
N2 C5 2.569(3) . no
N2 C6 2.400(3) . no
C1 O4 3.311(3) 1_565 no
C1 C11 3.496(3) 1_565 no
C1 C15 3.578(4) 1_565 no
C1 C8 3.524(3) 3_776 no
C2 O3 3.397(3) 1_565 no
C2 C11 3.259(3) 1_565 no
C2 C8 3.363(3) 3_776 no
C2 C7 3.489(3) 3_776 no
C3 C4 3.554(3) 3_776 no
C3 C9 3.339(3) 3_776 no
C4 C3 3.554(3) 3_776 no
C4 C4 3.558(3) 3_776 no
C4 C8 3.510(3) 3_676 no
C5 C3 2.315(3) . no
C5 C10 2.319(3) . no
C5 N1 2.568(3) . no
C5 N2 2.569(3) . no
C7 C2 3.489(3) 3_776 no
C8 C1 3.524(3) 3_776 no
C8 C2 3.363(3) 3_776 no
C8 C4 3.510(3) 3_676 no
C8 C9 3.577(3) 3_676 no
C9 C8 3.577(3) 3_676 no
C9 C3 3.339(3) 3_776 no
C10 O2 3.336(3) 1_545 no
C10 C14 3.532(3) 1_445 no
C11 O2 3.412(3) 1_545 no
C11 C2 3.259(3) 1_545 no
C11 C1 3.496(3) 1_545 no
C12 C13 3.567(3) 1_545 no
C13 C12 3.567(3) 1_565 no
C14 C10 3.532(3) 1_665 no
C14 O3 3.287(3) 1_665 no
C14 Pd1 3.726(3) 1_565 no
C15 C1 3.578(4) 1_545 no
C16 Pd1 3.806(3) 1_545 no
C1 H15B 2.9970 1_565 no
C1 H13B 2.9006 . no
C1 H13A 2.8916 . no
C10 H14A 3.0743 1_445 no
C11 H13A 2.9069 1_445 no
C12 H15B 2.9469 . no
C12 H13B 2.8583 1_545 no
C12 H15A 2.8763 . no
C12 H16B 2.9839 2_656 no
C13 H1 2.8654 . no
C14 H9 2.9070 3_786 no
C15 H12 2.8846 . no
C16 H8 3.0759 3_666 no
H1 C13 2.8654 . no
H1 Br1 2.9816 2_756 no
H7 O3 2.5874 3_666 no
H8 O4 2.7088 3_666 no
H8 C16 3.0759 3_666 no
H9 C14 2.9070 3_786 no
H9 H14C 2.5665 3_786 no
H12 C15 2.8846 . no
H12 Br1 3.0342 2_746 no
H12 H16B 2.5572 2_656 no
H13A O4 2.6618 1_665 no
H13A C1 2.8916 . no
H13A C11 2.9069 1_665 no
H13B C1 2.9006 . no
H13B C12 2.8583 1_565 no
H13B Br1 3.0001 2_756 no
H14A O3 2.8260 1_665 no
H14A C10 3.0743 1_665 no
H14C Pd1 2.8441 1_565 no
H14C H9 2.5665 3_786 no
H15A C12 2.8763 . no
H15A H16B 2.5149 2_656 no
H15B C1 2.9970 1_545 no
H15B C12 2.9469 . no
H15B Br1 3.1023 2_746 no
H16B C12 2.9839 2_646 no
H16B H12 2.5572 2_646 no
H16B H15A 2.5149 2_646 no
H16C Pd1 2.8932 1_545 no

loop_
_geom_hbond_atom_site_label_D
_geom_hbond_atom_site_label_H
_geom_hbond_atom_site_label_A
_geom_hbond_distance_DH
_geom_hbond_distance_HA
_geom_hbond_distance_DA
_geom_hbond_angle_DHA
_geom_hbond_site_symmetry_A
_geom_hbond_publ_flag
C7 H7 O3 0.9500 2.5900 3.501(3) 161.00 3_666 yes

loop_
_geom_torsion_atom_site_label_1
_geom_torsion_atom_site_label_2
_geom_torsion_atom_site_label_3
_geom_torsion_atom_site_label_4
_geom_torsion
_geom_torsion_publ_flag
Br1 Pd1 N1 C1 1.9(2) no
N2 Pd1 N1 C1 -178.92(19) no
C5 Pd1 N1 C1 -179.3(2) no
Br1 Pd1 N1 C3 -177.71(13) no
N2 Pd1 N1 C3 1.5(3) no
C5 Pd1 N1 C3 1.13(15) no
Br1 Pd1 N2 C10 179.26(14) no
N1 Pd1 N2 C10 0.1(3) no
C5 Pd1 N2 C10 0.42(15) no
Br1 Pd1 N2 C12 0.1(2) no
N1 Pd1 N2 C12 -179.1(2) no
C5 Pd1 N2 C12 -178.8(2) no
N2 Pd1 C5 C4 179.31(19) no
N1 Pd1 C5 C6 179.63(19) no
N1 Pd1 C5 C4 -0.83(17) no
N2 Pd1 C5 C6 -0.24(17) no
C3 O1 C2 C1 -0.2(2) no
C2 O1 C3 N1 0.1(2) no
C2 O1 C3 C4 -178.8(2) no
C3 O1 C2 O2 179.69(18) no
C13 O2 C2 C1 11.4(4) no
C13 O2 C2 O1 -168.45(17) no
C2 O2 C13 C14 175.44(19) no
C10 O3 C11 O4 178.59(18) no
C10 O3 C11 C12 -0.3(2) no
C11 O3 C10 N2 0.0(2) no
C11 O3 C10 C6 -178.5(2) no
C15 O4 C11 C12 3.7(4) no
C11 O4 C15 C16 175.7(2) no
C15 O4 C11 O3 -174.72(19) no
C1 N1 C3 O1 0.0(2) no
Pd1 N1 C3 C4 -1.3(3) no
C1 N1 C3 C4 179.0(2) no
Pd1 N1 C1 C2 -179.66(16) no
C3 N1 C1 C2 -0.1(2) no
Pd1 N1 C3 O1 179.69(13) no
C10 N2 C12 C11 -0.4(2) no
C12 N2 C10 C6 178.9(2) no
Pd1 N2 C10 C6 -0.6(3) no
Pd1 N2 C12 C11 178.82(16) no
Pd1 N2 C10 O3 -179.23(13) no
C12 N2 C10 O3 0.2(2) no
N1 C1 C2 O2 -179.7(2) no
N1 C1 C2 O1 0.1(3) no
N1 C3 C4 C9 -179.5(2) no
O1 C3 C4 C9 -0.6(4) no
N1 C3 C4 C5 0.7(3) no
O1 C3 C4 C5 179.5(2) no
C3 C4 C5 C6 179.9(2) no
C9 C4 C5 Pd1 -179.50(17) no
C3 C4 C9 C8 -179.2(2) no
C5 C4 C9 C8 0.7(3) no
C3 C4 C5 Pd1 0.4(3) no
C9 C4 C5 C6 0.0(3) no
C4 C5 C6 C10 -179.5(2) no
C4 C5 C6 C7 -0.9(3) no
Pd1 C5 C6 C10 0.0(3) no
Pd1 C5 C6 C7 178.69(17) no
C5 C6 C7 C8 0.9(3) no
C7 C6 C10 O3 0.4(4) no
C5 C6 C10 N2 0.4(3) no
C5 C6 C10 O3 178.8(2) no
C10 C6 C7 C8 179.2(2) no
C7 C6 C10 N2 -178.1(2) no
C6 C7 C8 C9 -0.2(3) no
C7 C8 C9 C4 -0.6(4) no
O3 C11 C12 N2 0.4(2) no
O4 C11 C12 N2 -178.0(2) no
